data_7036347
loop_
_publ_author_name
'Li, Min'
'Jiang, Xiu-Juan'
'Wu, Hui-Hui'
'Lu, Hong-Lin'
'Li, Hai-Yang'
'Xu, Hong'
'Zang, Shuang-Quan'
'Mak, Thomas C. W.'

_publ_section_title
;
 A dual functional probe for &quot;turn-on&quot; fluorescence response of
 Pb(2+) and colorimetric detection of Cu(2+) based on a rhodamine
 derivative in aqueous media.
;
_journal_issue 39
_journal_name_full 'Dalton transactions (Cambridge, England : 2003)'
_journal_page_first 17326
_journal_page_last 17334
_journal_paper_doi 10.1039/c5dt02731d
_journal_volume 44
_journal_year 2015
_chemical_formula_moiety 'C82 H94 N12 O20 Pb2, 2(N O3), 8(H2 O)'
_chemical_formula_sum 'C82 H110 N14 O34 Pb2'
_chemical_formula_weight 2250.24
_chemical_name_systematic
; 
 ? 
;
_space_group_IT_number 2
_symmetry_cell_setting triclinic
_symmetry_space_group_name_Hall '-P 1'
_symmetry_space_group_name_H-M 'P -1'
_atom_sites_solution_hydrogens geom
_atom_sites_solution_primary direct
_atom_sites_solution_secondary difmap
_audit_creation_method SHELXL-97
_audit_update_record
;
2015-05-09 deposited with the CCDC.
2015-09-01 downloaded from the CCDC.
;
_cell_angle_alpha 63.766(5)
_cell_angle_beta 77.410(3)
_cell_angle_gamma 78.245(4)
_cell_formula_units_Z 1
_cell_length_a 12.1829(4)
_cell_length_b 14.0906(8)
_cell_length_c 14.9798(6)
_cell_measurement_reflns_used 5971
_cell_measurement_temperature 293(2)
_cell_measurement_theta_max 26.0900
_cell_measurement_theta_min 3.2820
_cell_volume 2234.2(2)
_computing_structure_refinement 'SHELXL-97 (Sheldrick, 1997)'
_computing_structure_solution 'SHELXS-97 (Sheldrick, 1990)'
_diffrn_ambient_temperature 293(2)
_diffrn_measured_fraction_theta_full 0.998
_diffrn_measured_fraction_theta_max 0.998
_diffrn_measurement_device_type 'Xcalibur, Eos, Gemini'
_diffrn_radiation_monochromator graphite
_diffrn_radiation_source 'fine-focus sealed tube'
_diffrn_radiation_type MoK\a
_diffrn_radiation_wavelength 0.71073
_diffrn_reflns_av_R_equivalents 0.0589
_diffrn_reflns_av_sigmaI/netI 0.0872
_diffrn_reflns_limit_h_max 14
_diffrn_reflns_limit_h_min -13
_diffrn_reflns_limit_k_max 17
_diffrn_reflns_limit_k_min -16
_diffrn_reflns_limit_l_max 18
_diffrn_reflns_limit_l_min -18
_diffrn_reflns_number 17572
_diffrn_reflns_theta_full 25.50
_diffrn_reflns_theta_max 25.50
_diffrn_reflns_theta_min 2.94
_exptl_absorpt_coefficient_mu 3.858
_exptl_absorpt_correction_T_max 0.519
_exptl_absorpt_correction_T_min 0.467
_exptl_absorpt_correction_type multi-scan
_exptl_absorpt_process_details sadabs
_exptl_crystal_colour red
_exptl_crystal_density_diffrn 1.673
_exptl_crystal_density_method 'not measured'
_exptl_crystal_description block
_exptl_crystal_F_000 1136
_exptl_crystal_size_max 0.20
_exptl_crystal_size_mid 0.19
_exptl_crystal_size_min 0.17
_refine_diff_density_max 2.260
_refine_diff_density_min -6.952
_refine_diff_density_rms 0.229
_refine_ls_extinction_method none
_refine_ls_goodness_of_fit_ref 1.007
_refine_ls_hydrogen_treatment constr
_refine_ls_matrix_type full
_refine_ls_number_parameters 588
_refine_ls_number_reflns 8302
_refine_ls_number_restraints 3733
_refine_ls_restrained_S_all 0.863
_refine_ls_R_factor_all 0.0819
_refine_ls_R_factor_gt 0.0680
_refine_ls_shift/su_max 0.037
_refine_ls_shift/su_mean 0.000
_refine_ls_structure_factor_coef Fsqd
_refine_ls_weighting_details 'calc w=1/[\s^2^(Fo^2^)+(0.1005P)^2^+21.5900P] where P=(Fo^2^+2Fc^2^)/3'
_refine_ls_weighting_scheme calc
_refine_ls_wR_factor_gt 0.1700
_refine_ls_wR_factor_ref 0.1824
_reflns_number_gt 7034
_reflns_number_total 8315
_reflns_threshold_expression >2sigma(I)
_cod_data_source_file c5dt02731d2.cif
_cod_data_source_block a
_cod_depositor_comments
;
The following automatic conversions were performed:

'_symmetry_cell_setting' value ' triclinic' changed to 'triclinic'
according to
/usr/data/users/saulius/crontab/automatic-downloads/rss-feeds/RSC/lib/dictionaries/cif_core.dic
dictionary named 'cif_core.dic' version 2.4.2 from 2011-04-26.

Automatic conversion script
Id: cif_fix_values 3271 2015-04-21 07:52:19Z andrius 

 Adding full bibliography for 7036347.cif.
;
_cod_original_cell_volume 2234.16(17)
_cod_database_code 7036347

loop_
_symmetry_equiv_pos_as_xyz
'x, y, z'
'-x, -y, -z'

loop_
_atom_site_label
_atom_site_type_symbol
_atom_site_fract_x
_atom_site_fract_y
_atom_site_fract_z
_atom_site_U_iso_or_equiv
_atom_site_adp_type
_atom_site_occupancy
_atom_site_symmetry_multiplicity
_atom_site_calc_flag
_atom_site_refinement_flags
Pb1 Pb 0.39887(2) -0.08968(2) 0.63548(2) 0.02263(12) Uani 1 1 d U
O1 O 0.2918(5) 0.0809(4) 0.5358(4) 0.0234(11) Uani 1 1 d U
O2 O 0.2992(5) 0.3092(5) 0.6812(5) 0.0350(13) Uani 1 1 d U
O3 O 0.1553(5) -0.0756(5) 0.6403(4) 0.0259(12) Uani 1 1 d U
O4 O 0.5764(6) -0.2415(6) 0.7462(5) 0.0472(17) Uani 1 1 d U
O5 O 0.5842(6) -0.3293(5) 0.9096(5) 0.066(2) Uani 1 1 d DU
O6 O 0.6938(5) 0.0863(5) 0.5448(4) 0.0264(12) Uani 1 1 d U
O7 O 0.5225(5) 0.0456(5) 0.5582(4) 0.0243(11) Uani 1 1 d U
H7 H 0.5225 0.1021 0.5039 0.037 Uiso 1 1 d R
O11 O 0.3684(12) -0.4335(11) 0.8430(10) 0.108(3) Uani 1 1 d U
O12 O 0.3158(10) -0.2739(10) 0.8253(9) 0.093(3) Uani 1 1 d U
O13 O 0.2026(12) -0.3834(12) 0.8802(11) 0.125(4) Uani 1 1 d U
N1 N 0.1138(6) 0.0300(6) 0.5772(5) 0.0228(13) Uani 1 1 d U
N2 N 0.6677(7) 0.3199(7) 0.4979(7) 0.0460(16) Uani 1 1 d U
N3 N -0.0563(8) 0.3087(8) 0.8856(7) 0.0510(17) Uani 1 1 d U
N4 N 0.2576(6) -0.0276(6) 0.7661(5) 0.0264(13) Uani 1 1 d U
N5 N 0.4929(6) -0.0537(6) 0.7604(5) 0.0293(13) Uani 1 1 d U
N7 N 0.2999(10) -0.3537(10) 0.8439(8) 0.068(3) Uani 1 1 d U
C1 C 0.1421(8) 0.2016(7) 0.4497(7) 0.0308(10) Uani 1 1 d U
C2 C 0.0912(8) 0.2014(8) 0.3748(7) 0.0313(11) Uani 1 1 d U
H2 H 0.0825 0.1373 0.3748 0.038 Uiso 1 1 calc R
C3 C 0.0533(8) 0.2982(8) 0.3000(7) 0.0337(12) Uani 1 1 d U
H3 H 0.0208 0.2984 0.2492 0.040 Uiso 1 1 calc R
C4 C 0.0635(8) 0.3923(8) 0.3007(7) 0.0345(12) Uani 1 1 d U
H4 H 0.0378 0.4565 0.2508 0.041 Uiso 1 1 calc R
C5 C 0.1131(8) 0.3918(8) 0.3775(7) 0.0333(11) Uani 1 1 d U
H5 H 0.1183 0.4562 0.3786 0.040 Uiso 1 1 calc R
C6 C 0.1540(8) 0.2982(7) 0.4507(7) 0.0305(10) Uani 1 1 d U
C7 C 0.2066(8) 0.3013(7) 0.5311(7) 0.0319(10) Uani 1 1 d U
C8 C 0.3199(8) 0.3106(7) 0.5174(7) 0.0327(10) Uani 1 1 d U
C9 C 0.3972(8) 0.3184(7) 0.4277(7) 0.0338(10) Uani 1 1 d U
H9 H 0.3707 0.3171 0.3745 0.041 Uiso 1 1 calc R
C10 C 0.5091(8) 0.3277(8) 0.4190(7) 0.0366(11) Uani 1 1 d U
H10 H 0.5561 0.3377 0.3584 0.044 Uiso 1 1 calc R
C11 C 0.5553(8) 0.3221(8) 0.5020(7) 0.0367(11) Uani 1 1 d U
C12 C 0.4800(8) 0.3175(8) 0.5884(7) 0.0346(11) Uani 1 1 d U
H12 H 0.5067 0.3175 0.6420 0.042 Uiso 1 1 calc R
C13 C 0.3665(8) 0.3128(8) 0.5948(7) 0.0339(10) Uani 1 1 d U
C14 C 0.1845(8) 0.3064(8) 0.6935(7) 0.0340(10) Uani 1 1 d U
C15 C 0.1264(8) 0.3099(8) 0.7804(7) 0.0353(11) Uani 1 1 d U
H15 H 0.1635 0.3143 0.8263 0.042 Uiso 1 1 calc R
C16 C 0.0066(8) 0.3065(8) 0.7997(7) 0.0376(11) Uani 1 1 d U
C17 C -0.0441(8) 0.2964(8) 0.7265(7) 0.0360(11) Uani 1 1 d U
H17 H -0.1218 0.2933 0.7379 0.043 Uiso 1 1 calc R
C18 C 0.0172(8) 0.2914(8) 0.6423(7) 0.0345(11) Uani 1 1 d U
H18 H -0.0180 0.2833 0.5973 0.041 Uiso 1 1 calc R
C19 C 0.1363(8) 0.2983(7) 0.6212(7) 0.0320(10) Uani 1 1 d U
C20 C 0.7482(9) 0.3260(8) 0.4073(8) 0.0429(15) Uani 1 1 d U
H20A H 0.7227 0.2880 0.3766 0.051 Uiso 1 1 calc R
H20B H 0.8216 0.2902 0.4270 0.051 Uiso 1 1 calc R
C21 C 0.7613(10) 0.4370(9) 0.3312(9) 0.056(2) Uani 1 1 d U
H21A H 0.6901 0.4716 0.3079 0.085 Uiso 1 1 calc R
H21B H 0.8170 0.4353 0.2754 0.085 Uiso 1 1 calc R
H21C H 0.7854 0.4756 0.3612 0.085 Uiso 1 1 calc R
C22 C 0.7131(9) 0.3098(8) 0.5823(8) 0.0417(13) Uani 1 1 d U
H22A H 0.7913 0.2773 0.5794 0.050 Uiso 1 1 calc R
H22B H 0.6706 0.2636 0.6439 0.050 Uiso 1 1 calc R
C23 C 0.7074(10) 0.4184(9) 0.5836(9) 0.0486(19) Uani 1 1 d U
H23A H 0.7571 0.4610 0.5269 0.058 Uiso 1 1 calc R
H23B H 0.7305 0.4089 0.6446 0.058 Uiso 1 1 calc R
H23C H 0.6312 0.4535 0.5800 0.058 Uiso 1 1 calc R
C24 C -0.1834(9) 0.3293(9) 0.8966(8) 0.0453(14) Uani 1 1 d U
H24A H -0.2122 0.3661 0.9401 0.054 Uiso 1 1 calc R
H24B H -0.2079 0.3731 0.8315 0.054 Uiso 1 1 calc R
C25 C -0.2255(10) 0.2254(10) 0.9407(9) 0.058(2) Uani 1 1 d U
H25A H -0.1903 0.1868 0.9006 0.069 Uiso 1 1 calc R
H25B H -0.3061 0.2356 0.9425 0.069 Uiso 1 1 calc R
H25C H -0.2075 0.1857 1.0078 0.069 Uiso 1 1 calc R
C26 C -0.0027(9) 0.2955(8) 0.9704(8) 0.0430(13) Uani 1 1 d U
H26A H 0.0679 0.2484 0.9725 0.052 Uiso 1 1 calc R
H26B H -0.0522 0.2623 1.0330 0.052 Uiso 1 1 calc R
C27 C 0.0208(11) 0.3997(9) 0.9619(9) 0.054(2) Uani 1 1 d U
H27A H 0.0724 0.4314 0.9015 0.065 Uiso 1 1 calc R
H27B H 0.0539 0.3879 1.0191 0.065 Uiso 1 1 calc R
H27C H -0.0487 0.4467 0.9595 0.065 Uiso 1 1 calc R
C28 C 0.1889(7) 0.0979(7) 0.5255(6) 0.0285(10) Uani 1 1 d U
C29 C 0.1042(8) -0.0991(8) 0.7434(7) 0.0320(10) Uani 1 1 d U
H29A H 0.1209 -0.1748 0.7841 0.038 Uiso 1 1 calc R
H29B H 0.0226 -0.0824 0.7463 0.038 Uiso 1 1 calc R
C30 C 0.1459(8) -0.0374(7) 0.7875(7) 0.0322(10) Uani 1 1 d U
C31 C 0.0718(8) 0.0034(7) 0.8508(7) 0.0336(10) Uani 1 1 d U
H31 H -0.0056 -0.0003 0.8612 0.040 Uiso 1 1 calc R
C32 C 0.1150(8) 0.0489(8) 0.8974(7) 0.0343(11) Uani 1 1 d U
H32 H 0.0672 0.0743 0.9417 0.041 Uiso 1 1 calc R
C33 C 0.2297(8) 0.0571(8) 0.8786(7) 0.0335(10) Uani 1 1 d U
H33 H 0.2607 0.0869 0.9104 0.040 Uiso 1 1 calc R
C34 C 0.2980(8) 0.0187(7) 0.8100(7) 0.0319(10) Uani 1 1 d U
C35 C 0.4225(8) 0.0351(8) 0.7790(7) 0.0326(10) Uani 1 1 d U
H35A H 0.4307 0.1005 0.7184 0.039 Uiso 1 1 calc R
H35B H 0.4490 0.0430 0.8316 0.039 Uiso 1 1 calc R
C36 C 0.5046(8) -0.1503(8) 0.8538(7) 0.0347(11) Uani 1 1 d U
H36A H 0.4305 -0.1642 0.8936 0.042 Uiso 1 1 calc R
H36B H 0.5511 -0.1400 0.8930 0.042 Uiso 1 1 calc R
C37 C 0.5583(7) -0.2440(7) 0.8299(6) 0.0398(14) Uani 1 1 d DU
C38 C 0.6069(8) -0.0187(8) 0.7079(7) 0.0342(11) Uani 1 1 d U
H38A H 0.6633 -0.0809 0.7211 0.041 Uiso 1 1 calc R
H38B H 0.6267 0.0256 0.7351 0.041 Uiso 1 1 calc R
C39 C 0.6092(8) 0.0433(7) 0.5952(7) 0.0317(11) Uani 1 1 d U
C40 C 0.6272(8) -0.4230(6) 0.8932(6) 0.033 Uani 1 1 d DU
H40A H 0.6974 -0.4148 0.8466 0.040 Uiso 1 1 calc R
H40B H 0.5724 -0.4446 0.8698 0.040 Uiso 1 1 calc R
C41 C 0.6455(7) -0.4978(6) 0.9979(6) 0.033 Uani 1 1 d DU
H41A H 0.7235 -0.5280 0.9984 0.040 Uiso 1 1 calc R
H41B H 0.5983 -0.5538 1.0227 0.040 Uiso 1 1 calc R
H41C H 0.6263 -0.4599 1.0400 0.040 Uiso 1 1 calc R
O14 O 0.1584(10) 0.1650(10) 0.1644(8) 0.090(3) Uani 1 1 d U
O15 O 0.2009(9) 0.0018(9) 0.1658(8) 0.082(3) Uani 1 1 d U
O16 O 0.2785(9) 0.1367(9) 0.0442(8) 0.084(3) Uani 1 1 d U
N8 N 0.2112(10) 0.0979(11) 0.1232(9) 0.069(3) Uani 1 1 d U
O1W O 0.4182(15) 0.9285(13) 0.0625(12) 0.150(6) Uani 1 1 d U
H1WA H 0.4291 0.9368 0.0016 0.180 Uiso 1 1 d R
H1WB H 0.3511 0.9548 0.0769 0.180 Uiso 1 1 d R
O2W O 0.8851(5) 0.0667(5) 0.6192(5) 0.0340(14) Uani 1 1 d U
H2WA H 0.8170 0.0949 0.6264 0.041 Uiso 1 1 d R
H2WB H 0.9270 0.1151 0.5810 0.041 Uiso 1 1 d R
O3W O 0.4683(13) 0.7226(13) 0.1867(11) 0.139(5) Uani 1 1 d U
H3WA H 0.4445 0.6622 0.2210 0.167 Uiso 1 1 d R
H3WB H 0.4135 0.7716 0.1838 0.167 Uiso 1 1 d R
O4W O 0.6860(11) 0.6469(10) 0.1043(9) 0.101(4) Uani 1 1 d U
H4WA H 0.6785 0.5843 0.1495 0.122 Uiso 1 1 d R
H4WB H 0.6259 0.6883 0.1090 0.122 Uiso 1 1 d R

loop_
_atom_site_aniso_label
_atom_site_aniso_U_11
_atom_site_aniso_U_22
_atom_site_aniso_U_33
_atom_site_aniso_U_23
_atom_site_aniso_U_13
_atom_site_aniso_U_12
Pb1 0.02181(18) 0.02220(18) 0.02079(17) -0.00692(12) -0.00460(11) 0.00063(12)
O1 0.022(2) 0.019(3) 0.030(3) -0.010(2) -0.009(2) 0.002(2)
O2 0.036(3) 0.036(3) 0.040(3) -0.018(2) -0.017(2) -0.001(2)
O3 0.026(3) 0.027(3) 0.024(2) -0.010(2) -0.006(2) 0.001(2)
O4 0.050(4) 0.044(4) 0.033(3) -0.010(3) -0.007(3) 0.014(3)
O5 0.077(4) 0.049(3) 0.043(3) -0.008(3) -0.010(3) 0.026(3)
O6 0.021(3) 0.030(3) 0.029(3) -0.013(2) -0.003(2) -0.004(2)
O7 0.022(2) 0.029(3) 0.022(2) -0.010(2) -0.0049(19) -0.002(2)
O11 0.120(6) 0.094(5) 0.114(6) -0.052(5) -0.020(5) 0.002(5)
O12 0.079(5) 0.085(5) 0.108(6) -0.031(5) -0.013(5) -0.015(4)
O13 0.117(6) 0.121(7) 0.134(7) -0.056(5) 0.019(6) -0.041(5)
N1 0.021(3) 0.026(3) 0.024(3) -0.013(2) -0.006(2) -0.001(2)
N2 0.035(3) 0.037(3) 0.066(3) -0.019(3) -0.011(3) -0.006(3)
N3 0.050(3) 0.054(4) 0.041(3) -0.018(3) -0.003(3) 0.003(3)
N4 0.027(3) 0.027(3) 0.027(3) -0.013(2) -0.007(2) 0.000(2)
N5 0.028(3) 0.036(3) 0.024(2) -0.011(2) -0.011(2) 0.001(2)
N7 0.070(5) 0.067(5) 0.059(5) -0.032(4) 0.014(4) -0.002(4)
C1 0.0309(16) 0.0311(16) 0.0334(16) -0.0156(14) -0.0094(15) -0.0001(15)
C2 0.0327(18) 0.0311(18) 0.0342(18) -0.0159(16) -0.0104(16) -0.0014(17)
C3 0.035(2) 0.0332(19) 0.0344(19) -0.0149(17) -0.0104(18) 0.0007(18)
C4 0.0332(19) 0.0328(19) 0.0361(19) -0.0120(17) -0.0106(17) -0.0005(18)
C5 0.0331(18) 0.0310(18) 0.0363(17) -0.0139(16) -0.0099(16) 0.0001(17)
C6 0.0309(17) 0.0304(16) 0.0333(16) -0.0155(14) -0.0089(15) -0.0007(15)
C7 0.0325(15) 0.0310(15) 0.0355(15) -0.0156(14) -0.0099(14) -0.0011(14)
C8 0.0328(15) 0.0313(16) 0.0368(15) -0.0156(14) -0.0099(14) -0.0012(15)
C9 0.0326(16) 0.0319(16) 0.0378(15) -0.0151(14) -0.0083(14) -0.0013(15)
C10 0.0345(17) 0.0328(18) 0.0412(17) -0.0145(16) -0.0079(16) -0.0007(16)
C11 0.0338(17) 0.0325(17) 0.0427(17) -0.0148(16) -0.0088(15) -0.0006(16)
C12 0.0336(16) 0.0327(17) 0.0390(16) -0.0148(15) -0.0112(15) -0.0012(15)
C13 0.0328(15) 0.0323(15) 0.0378(15) -0.0151(14) -0.0101(14) 0.0001(15)
C14 0.0345(15) 0.0324(15) 0.0364(15) -0.0151(14) -0.0096(14) 0.0000(15)
C15 0.0361(16) 0.0340(16) 0.0358(16) -0.0144(15) -0.0101(15) 0.0003(15)
C16 0.0370(17) 0.0356(17) 0.0367(16) -0.0137(15) -0.0080(15) 0.0020(16)
C17 0.0349(17) 0.0349(17) 0.0358(16) -0.0130(15) -0.0089(15) 0.0009(16)
C18 0.0336(16) 0.0330(17) 0.0360(16) -0.0138(15) -0.0088(15) 0.0004(16)
C19 0.0324(15) 0.0316(16) 0.0346(15) -0.0155(14) -0.0099(14) -0.0002(15)
C20 0.037(2) 0.036(2) 0.051(2) -0.014(2) -0.008(2) -0.002(2)
C21 0.049(4) 0.044(4) 0.063(4) -0.011(3) -0.010(3) -0.001(3)
C22 0.036(2) 0.036(2) 0.048(2) -0.0137(18) -0.0098(19) -0.0006(19)
C23 0.045(3) 0.039(3) 0.059(4) -0.017(3) -0.015(3) -0.002(3)
C24 0.044(2) 0.042(2) 0.040(2) -0.012(2) -0.006(2) 0.003(2)
C25 0.053(3) 0.051(3) 0.050(3) -0.008(3) -0.006(3) 0.002(3)
C26 0.043(2) 0.040(2) 0.0391(19) -0.0134(18) -0.0063(18) 0.0033(19)
C27 0.056(4) 0.048(3) 0.048(3) -0.013(3) -0.009(3) 0.001(3)
C28 0.0294(15) 0.0296(15) 0.0320(15) -0.0163(14) -0.0091(14) -0.0021(14)
C29 0.0317(17) 0.0322(17) 0.0333(16) -0.0139(14) -0.0083(15) -0.0016(15)
C30 0.0326(16) 0.0323(16) 0.0332(15) -0.0153(14) -0.0078(15) 0.0000(15)
C31 0.0335(16) 0.0333(16) 0.0339(16) -0.0145(14) -0.0072(15) -0.0004(15)
C32 0.0346(17) 0.0334(17) 0.0338(17) -0.0144(15) -0.0068(16) 0.0014(16)
C33 0.0345(16) 0.0336(16) 0.0341(16) -0.0155(14) -0.0086(15) -0.0004(15)
C34 0.0325(15) 0.0317(15) 0.0336(15) -0.0147(13) -0.0096(14) -0.0008(14)
C35 0.0333(15) 0.0332(16) 0.0345(15) -0.0161(14) -0.0099(14) -0.0008(14)
C36 0.0332(18) 0.0352(17) 0.0336(17) -0.0131(15) -0.0091(16) 0.0015(16)
C37 0.038(2) 0.037(2) 0.036(2) -0.0111(19) -0.008(2) 0.005(2)
C38 0.0325(16) 0.0349(17) 0.0356(16) -0.0142(15) -0.0099(15) -0.0009(15)
C39 0.0302(16) 0.0323(17) 0.0344(16) -0.0147(15) -0.0090(15) -0.0011(15)
C40 0.031 0.034 0.037 -0.015 -0.010 -0.002
C41 0.031 0.034 0.037 -0.015 -0.010 -0.002
O14 0.090(6) 0.094(5) 0.087(5) -0.042(5) -0.004(4) -0.009(5)
O15 0.082(5) 0.093(5) 0.083(5) -0.036(4) -0.031(4) -0.024(4)
O16 0.084(5) 0.101(6) 0.070(5) -0.038(4) -0.005(4) -0.016(5)
N8 0.062(5) 0.082(5) 0.061(5) -0.025(4) -0.011(4) -0.012(4)
O1W 0.164(9) 0.159(9) 0.149(8) -0.071(7) -0.054(7) -0.016(7)
O2W 0.017(3) 0.039(3) 0.040(3) -0.014(3) -0.002(2) -0.002(3)
O3W 0.133(8) 0.147(9) 0.138(8) -0.046(6) -0.046(6) -0.022(7)
O4W 0.128(7) 0.096(7) 0.088(6) -0.039(5) -0.041(5) -0.003(6)

loop_
_atom_type_symbol
_atom_type_description
_atom_type_scat_dispersion_real
_atom_type_scat_dispersion_imag
_atom_type_scat_source
C C 0.0033 0.0016 'International Tables Vol C Tables 4.2.6.8 and 6.1.1.4'
H H 0.0000 0.0000 'International Tables Vol C Tables 4.2.6.8 and 6.1.1.4'
N N 0.0061 0.0033 'International Tables Vol C Tables 4.2.6.8 and 6.1.1.4'
O O 0.0106 0.0060 'International Tables Vol C Tables 4.2.6.8 and 6.1.1.4'
Pb Pb -3.3944 10.1111 'International Tables Vol C Tables 4.2.6.8 and 6.1.1.4'

loop_
_geom_angle_atom_site_label_1
_geom_angle_atom_site_label_2
_geom_angle_atom_site_label_3
_geom_angle
_geom_angle_site_symmetry_1
_geom_angle_site_symmetry_3
O7 Pb1 O1 70.92(18) . .
O7 Pb1 N4 102.0(2) . .
O1 Pb1 N4 73.5(2) . .
O7 Pb1 N5 64.2(2) . .
O1 Pb1 N5 106.7(2) . .
N4 Pb1 N5 63.8(2) . .
O7 Pb1 O7 66.1(2) . 2_656
O1 Pb1 O7 73.30(18) . 2_656
N4 Pb1 O7 146.8(2) . 2_656
N5 Pb1 O7 126.59(19) . 2_656
C28 O1 Pb1 127.5(5) . .
C14 O2 C13 120.6(7) . .
N1 O3 C29 109.3(6) . .
C37 O5 C40 115.4(8) . .
C39 O7 Pb1 123.4(5) . .
C39 O7 Pb1 104.3(5) . 2_656
Pb1 O7 Pb1 113.9(2) . 2_656
C39 O7 H7 105.2 . .
Pb1 O7 H7 131.4 . .
Pb1 O7 H7 45.4 2_656 .
C28 N1 O3 117.2(7) . .
C11 N2 C22 121.1(9) . .
C11 N2 C20 121.5(9) . .
C22 N2 C20 117.4(8) . .
C16 N3 C26 121.5(9) . .
C16 N3 C24 121.3(9) . .
C26 N3 C24 117.2(8) . .
C34 N4 C30 118.5(8) . .
C34 N4 Pb1 118.1(6) . .
C30 N4 Pb1 123.3(6) . .
C35 N5 C36 112.1(7) . .
C35 N5 C38 107.7(7) . .
C36 N5 C38 110.4(7) . .
C35 N5 Pb1 107.8(5) . .
C36 N5 Pb1 110.8(6) . .
C38 N5 Pb1 108.0(5) . .
O12 N7 O13 121.9(14) . .
O12 N7 O11 129.8(15) . .
O13 N7 O11 108.0(14) . .
C2 C1 C6 120.5(8) . .
C2 C1 C28 119.0(8) . .
C6 C1 C28 120.4(8) . .
C1 C2 C3 119.4(9) . .
C1 C2 H2 120.3 . .
C3 C2 H2 120.3 . .
C4 C3 C2 120.5(9) . .
C4 C3 H3 119.7 . .
C2 C3 H3 119.7 . .
C3 C4 C5 119.7(9) . .
C3 C4 H4 120.2 . .
C5 C4 H4 120.2 . .
C6 C5 C4 121.3(9) . .
C6 C5 H5 119.3 . .
C4 C5 H5 119.3 . .
C5 C6 C1 118.5(8) . .
C5 C6 C7 119.6(8) . .
C1 C6 C7 121.9(8) . .
C8 C7 C19 119.9(8) . .
C8 C7 C6 121.3(8) . .
C19 C7 C6 118.8(8) . .
C7 C8 C13 119.7(9) . .
C7 C8 C9 124.2(8) . .
C13 C8 C9 116.1(8) . .
C10 C9 C8 121.2(9) . .
C10 C9 H9 119.4 . .
C8 C9 H9 119.4 . .
C9 C10 C11 121.1(9) . .
C9 C10 H10 119.4 . .
C11 C10 H10 119.4 . .
N2 C11 C12 120.6(9) . .
N2 C11 C10 121.6(9) . .
C12 C11 C10 117.7(9) . .
C11 C12 C13 120.5(9) . .
C11 C12 H12 119.8 . .
C13 C12 H12 119.8 . .
O2 C13 C12 116.6(8) . .
O2 C13 C8 120.3(8) . .
C12 C13 C8 123.1(9) . .
O2 C14 C15 114.6(8) . .
O2 C14 C19 120.7(8) . .
C15 C14 C19 124.7(9) . .
C14 C15 C16 118.3(9) . .
C14 C15 H15 120.9 . .
C16 C15 H15 120.9 . .
N3 C16 C15 121.2(9) . .
N3 C16 C17 121.1(9) . .
C15 C16 C17 117.6(9) . .
C18 C17 C16 121.9(9) . .
C18 C17 H17 119.0 . .
C16 C17 H17 119.0 . .
C17 C18 C19 120.6(9) . .
C17 C18 H18 119.7 . .
C19 C18 H18 119.7 . .
C14 C19 C18 116.8(8) . .
C14 C19 C7 118.5(8) . .
C18 C19 C7 124.6(8) . .
N2 C20 C21 113.7(9) . .
N2 C20 H20A 108.8 . .
C21 C20 H20A 108.8 . .
N2 C20 H20B 108.8 . .
C21 C20 H20B 108.8 . .
H20A C20 H20B 107.7 . .
C20 C21 H21A 109.5 . .
C20 C21 H21B 109.5 . .
H21A C21 H21B 109.5 . .
C20 C21 H21C 109.5 . .
H21A C21 H21C 109.5 . .
H21B C21 H21C 109.5 . .
N2 C22 C23 111.0(9) . .
N2 C22 H22A 109.4 . .
C23 C22 H22A 109.4 . .
N2 C22 H22B 109.4 . .
C23 C22 H22B 109.4 . .
H22A C22 H22B 108.0 . .
C22 C23 H23A 109.5 . .
C22 C23 H23B 109.5 . .
H23A C23 H23B 109.5 . .
C22 C23 H23C 109.5 . .
H23A C23 H23C 109.5 . .
H23B C23 H23C 109.5 . .
C25 C24 N3 107.1(9) . .
C25 C24 H24A 110.3 . .
N3 C24 H24A 110.3 . .
C25 C24 H24B 110.3 . .
N3 C24 H24B 110.3 . .
H24A C24 H24B 108.6 . .
C24 C25 H25A 109.5 . .
C24 C25 H25B 109.5 . .
H25A C25 H25B 109.5 . .
C24 C25 H25C 109.5 . .
H25A C25 H25C 109.5 . .
H25B C25 H25C 109.5 . .
N3 C26 C27 112.1(9) . .
N3 C26 H26A 109.2 . .
C27 C26 H26A 109.2 . .
N3 C26 H26B 109.2 . .
C27 C26 H26B 109.2 . .
H26A C26 H26B 107.9 . .
C26 C27 H27A 109.5 . .
C26 C27 H27B 109.5 . .
H27A C27 H27B 109.5 . .
C26 C27 H27C 109.5 . .
H27A C27 H27C 109.5 . .
H27B C27 H27C 109.5 . .
O1 C28 N1 125.6(8) . .
O1 C28 C1 120.3(8) . .
N1 C28 C1 114.1(7) . .
O3 C29 C30 112.9(7) . .
O3 C29 H29A 109.0 . .
C30 C29 H29A 109.0 . .
O3 C29 H29B 109.0 . .
C30 C29 H29B 109.0 . .
H29A C29 H29B 107.8 . .
N4 C30 C31 122.1(8) . .
N4 C30 C29 117.2(8) . .
C31 C30 C29 120.7(8) . .
C32 C31 C30 118.8(9) . .
C32 C31 H31 120.6 . .
C30 C31 H31 120.6 . .
C31 C32 C33 120.0(9) . .
C31 C32 H32 120.0 . .
C33 C32 H32 120.0 . .
C32 C33 C34 117.8(9) . .
C32 C33 H33 121.1 . .
C34 C33 H33 121.1 . .
N4 C34 C33 122.8(8) . .
N4 C34 C35 117.1(8) . .
C33 C34 C35 120.0(8) . .
N5 C35 C34 112.3(8) . .
N5 C35 H35A 109.1 . .
C34 C35 H35A 109.1 . .
N5 C35 H35B 109.1 . .
C34 C35 H35B 109.1 . .
H35A C35 H35B 107.9 . .
N5 C36 C37 110.0(7) . .
N5 C36 H36A 109.7 . .
C37 C36 H36A 109.7 . .
N5 C36 H36B 109.7 . .
C37 C36 H36B 109.7 . .
H36A C36 H36B 108.2 . .
O4 C37 O5 123.1(9) . .
O4 C37 C36 124.2(7) . .
O5 C37 C36 112.7(8) . .
N5 C38 C39 112.2(7) . .
N5 C38 H38A 109.2 . .
C39 C38 H38A 109.2 . .
N5 C38 H38B 109.2 . .
C39 C38 H38B 109.2 . .
H38A C38 H38B 107.9 . .
O6 C39 O7 124.1(8) . .
O6 C39 C38 118.6(8) . .
O7 C39 C38 117.3(8) . .
O5 C40 C41 98.6(5) . .
O5 C40 H40A 112.0 . .
C41 C40 H40A 112.0 . .
O5 C40 H40B 112.0 . .
C41 C40 H40B 112.1 . .
H40A C40 H40B 109.7 . .
C40 C41 H41A 109.5 . .
C40 C41 H41B 109.5 . .
H41A C41 H41B 109.5 . .
C40 C41 H41C 109.5 . .
H41A C41 H41C 109.5 . .
H41B C41 H41C 109.5 . .
O15 N8 O16 122.5(14) . .
O15 N8 O14 121.5(12) . .
O16 N8 O14 115.6(12) . .
H1WA O1W H1WB 109.5 . .
H2WA O2W H2WB 109.5 . .
H3WA O3W H3WB 109.5 . .
H4WA O4W H4WB 109.5 . .

loop_
_geom_bond_atom_site_label_1
_geom_bond_atom_site_label_2
_geom_bond_distance
_geom_bond_site_symmetry_2
Pb1 O7 2.387(6) .
Pb1 O1 2.471(5) .
Pb1 N4 2.643(7) .
Pb1 N5 2.660(7) .
Pb1 O7 2.676(5) 2_656
O1 C28 1.257(10) .
O2 C14 1.375(11) .
O2 C13 1.359(11) .
O3 N1 1.422(9) .
O3 C29 1.448(10) .
O4 C37 1.211(11) .
O5 C37 1.309(7) .
O5 C40 1.424(7) .
O6 C39 1.228(10) .
O7 C39 1.284(10) .
O7 Pb1 2.676(5) 2_656
O7 H7 0.8500 .
O11 N7 1.260(16) .
O12 N7 1.081(15) .
O13 N7 1.263(16) .
N1 C28 1.321(11) .
N2 C11 1.353(13) .
N2 C22 1.427(13) .
N2 C20 1.470(14) .
N3 C16 1.356(13) .
N3 C26 1.476(14) .
N3 C24 1.503(14) .
N4 C34 1.324(11) .
N4 C30 1.349(11) .
N5 C35 1.465(12) .
N5 C36 1.468(11) .
N5 C38 1.501(12) .
C1 C2 1.396(12) .
C1 C6 1.405(13) .
C1 C28 1.493(12) .
C2 C3 1.395(13) .
C2 H2 0.9300 .
C3 C4 1.362(13) .
C3 H3 0.9300 .
C4 C5 1.408(13) .
C4 H4 0.9300 .
C5 C6 1.372(13) .
C5 H5 0.9300 .
C6 C7 1.502(12) .
C7 C8 1.375(13) .
C7 C19 1.421(13) .
C8 C13 1.411(13) .
C8 C9 1.438(13) .
C9 C10 1.368(13) .
C9 H9 0.9300 .
C10 C11 1.439(13) .
C10 H10 0.9300 .
C11 C12 1.398(14) .
C12 C13 1.379(13) .
C12 H12 0.9300 .
C14 C15 1.356(13) .
C14 C19 1.395(13) .
C15 C16 1.431(14) .
C15 H15 0.9300 .
C16 C17 1.440(13) .
C17 C18 1.341(13) .
C17 H17 0.9300 .
C18 C19 1.429(13) .
C18 H18 0.9300 .
C20 C21 1.489(15) .
C20 H20A 0.9700 .
C20 H20B 0.9700 .
C21 H21A 0.9600 .
C21 H21B 0.9600 .
C21 H21C 0.9600 .
C22 C23 1.525(15) .
C22 H22A 0.9700 .
C22 H22B 0.9700 .
C23 H23A 0.9600 .
C23 H23B 0.9600 .
C23 H23C 0.9600 .
C24 C25 1.465(16) .
C24 H24A 0.9700 .
C24 H24B 0.9700 .
C25 H25A 0.9600 .
C25 H25B 0.9600 .
C25 H25C 0.9600 .
C26 C27 1.498(16) .
C26 H26A 0.9700 .
C26 H26B 0.9700 .
C27 H27A 0.9600 .
C27 H27B 0.9600 .
C27 H27C 0.9600 .
C29 C30 1.511(13) .
C29 H29A 0.9700 .
C29 H29B 0.9700 .
C30 C31 1.393(13) .
C31 C32 1.367(13) .
C31 H31 0.9300 .
C32 C33 1.383(13) .
C32 H32 0.9300 .
C33 C34 1.406(13) .
C33 H33 0.9300 .
C34 C35 1.520(13) .
C35 H35A 0.9700 .
C35 H35B 0.9700 .
C36 C37 1.504(13) .
C36 H36A 0.9700 .
C36 H36B 0.9700 .
C38 C39 1.517(12) .
C38 H38A 0.9700 .
C38 H38B 0.9700 .
C40 C41 1.488(7) .
C40 H40A 0.9700 .
C40 H40B 0.9700 .
C41 H41A 0.9600 .
C41 H41B 0.9600 .
C41 H41C 0.9600 .
O14 N8 1.335(16) .
O15 N8 1.235(15) .
O16 N8 1.249(14) .
O1W H1WA 0.8501 .
O1W H1WB 0.8499 .
O2W H2WA 0.8501 .
O2W H2WB 0.8500 .
O3W H3WA 0.8499 .
O3W H3WB 0.8500 .
O4W H4WA 0.8500 .
O4W H4WB 0.8500 .

loop_
_geom_torsion_atom_site_label_1
_geom_torsion_atom_site_label_2
_geom_torsion_atom_site_label_3
_geom_torsion_atom_site_label_4
_geom_torsion
_geom_torsion_site_symmetry_1
_geom_torsion_site_symmetry_4
O7 Pb1 O1 C28 -179.6(7) . .
N4 Pb1 O1 C28 -70.2(7) . .
N5 Pb1 O1 C28 -125.5(7) . .
O7 Pb1 O1 C28 110.5(7) 2_656 .
O1 Pb1 O7 C39 152.4(7) . .
N4 Pb1 O7 C39 84.7(7) . .
N5 Pb1 O7 C39 31.9(6) . .
O7 Pb1 O7 C39 -128.0(7) 2_656 .
O1 Pb1 O7 Pb1 -79.7(2) . 2_656
N4 Pb1 O7 Pb1 -147.3(2) . 2_656
N5 Pb1 O7 Pb1 159.9(3) . 2_656
O7 Pb1 O7 Pb1 0.0 2_656 2_656
C29 O3 N1 C28 119.7(8) . .
O7 Pb1 N4 C34 -34.8(7) . .
O1 Pb1 N4 C34 -100.5(6) . .
N5 Pb1 N4 C34 18.2(6) . .
O7 Pb1 N4 C34 -99.2(7) 2_656 .
O7 Pb1 N4 C30 142.8(7) . .
O1 Pb1 N4 C30 77.1(7) . .
N5 Pb1 N4 C30 -164.2(7) . .
O7 Pb1 N4 C30 78.4(8) 2_656 .
O7 Pb1 N5 C35 85.0(5) . .
O1 Pb1 N5 C35 26.7(6) . .
N4 Pb1 N5 C35 -34.7(5) . .
O7 Pb1 N5 C35 108.0(5) 2_656 .
O7 Pb1 N5 C36 -152.0(6) . .
O1 Pb1 N5 C36 149.7(5) . .
N4 Pb1 N5 C36 88.3(6) . .
O7 Pb1 N5 C36 -129.0(5) 2_656 .
O7 Pb1 N5 C38 -31.0(5) . .
O1 Pb1 N5 C38 -89.4(6) . .
N4 Pb1 N5 C38 -150.7(6) . .
O7 Pb1 N5 C38 -8.0(6) 2_656 .
C6 C1 C2 C3 0.8(14) . .
C28 C1 C2 C3 -176.2(8) . .
C1 C2 C3 C4 -1.4(14) . .
C2 C3 C4 C5 0.3(14) . .
C3 C4 C5 C6 1.5(14) . .
C4 C5 C6 C1 -2.0(14) . .
C4 C5 C6 C7 179.9(8) . .
C2 C1 C6 C5 0.8(14) . .
C28 C1 C6 C5 177.8(8) . .
C2 C1 C6 C7 178.9(8) . .
C28 C1 C6 C7 -4.1(13) . .
C5 C6 C7 C8 -87.5(12) . .
C1 C6 C7 C8 94.4(11) . .
C5 C6 C7 C19 90.2(11) . .
C1 C6 C7 C19 -87.9(11) . .
C19 C7 C8 C13 2.5(14) . .
C6 C7 C8 C13 -179.8(8) . .
C19 C7 C8 C9 -177.5(9) . .
C6 C7 C8 C9 0.2(15) . .
C7 C8 C9 C10 179.9(9) . .
C13 C8 C9 C10 -0.1(14) . .
C8 C9 C10 C11 4.6(15) . .
C22 N2 C11 C12 1.8(15) . .
C20 N2 C11 C12 -179.3(9) . .
C22 N2 C11 C10 -177.3(9) . .
C20 N2 C11 C10 1.6(15) . .
C9 C10 C11 N2 173.0(9) . .
C9 C10 C11 C12 -6.2(14) . .
N2 C11 C12 C13 -175.9(9) . .
C10 C11 C12 C13 3.3(14) . .
C14 O2 C13 C12 178.8(8) . .
C14 O2 C13 C8 -1.9(13) . .
C11 C12 C13 O2 -179.6(8) . .
C11 C12 C13 C8 1.2(15) . .
C7 C8 C13 O2 -2.0(14) . .
C9 C8 C13 O2 178.0(8) . .
C7 C8 C13 C12 177.2(9) . .
C9 C8 C13 C12 -2.8(14) . .
C13 O2 C14 C15 -175.9(8) . .
C13 O2 C14 C19 5.4(13) . .
O2 C14 C15 C16 -179.5(8) . .
C19 C14 C15 C16 -0.9(15) . .
C26 N3 C16 C15 -11.0(15) . .
C24 N3 C16 C15 166.4(9) . .
C26 N3 C16 C17 166.5(9) . .
C24 N3 C16 C17 -16.0(15) . .
C14 C15 C16 N3 179.4(10) . .
C14 C15 C16 C17 1.8(14) . .
N3 C16 C17 C18 -178.3(10) . .
C15 C16 C17 C18 -0.7(14) . .
C16 C17 C18 C19 -1.4(15) . .
O2 C14 C19 C18 177.4(8) . .
C15 C14 C19 C18 -1.1(15) . .
O2 C14 C19 C7 -4.8(14) . .
C15 C14 C19 C7 176.7(9) . .
C17 C18 C19 C14 2.3(14) . .
C17 C18 C19 C7 -175.3(9) . .
C8 C7 C19 C14 0.9(14) . .
C6 C7 C19 C14 -176.9(8) . .
C8 C7 C19 C18 178.5(9) . .
C6 C7 C19 C18 0.7(14) . .
C11 N2 C20 C21 85.8(12) . .
C22 N2 C20 C21 -95.2(11) . .
C11 N2 C22 C23 -85.4(12) . .
C20 N2 C22 C23 95.6(11) . .
C16 N3 C24 C25 91.4(12) . .
C26 N3 C24 C25 -91.0(12) . .
C16 N3 C26 C27 88.9(12) . .
C24 N3 C26 C27 -88.6(12) . .
Pb1 O1 C28 N1 9.5(12) . .
Pb1 O1 C28 C1 -170.2(5) . .
O3 N1 C28 O1 -8.5(12) . .
O3 N1 C28 C1 171.2(6) . .
C2 C1 C28 O1 121.8(9) . .
C6 C1 C28 O1 -55.1(12) . .
C2 C1 C28 N1 -57.9(11) . .
C6 C1 C28 N1 125.1(9) . .
N1 O3 C29 C30 -69.7(8) . .
C34 N4 C30 C31 2.6(13) . .
Pb1 N4 C30 C31 -175.0(7) . .
C34 N4 C30 C29 -174.7(8) . .
Pb1 N4 C30 C29 7.6(11) . .
O3 C29 C30 N4 -41.4(11) . .
O3 C29 C30 C31 141.2(8) . .
N4 C30 C31 C32 -4.1(14) . .
C29 C30 C31 C32 173.2(9) . .
C30 C31 C32 C33 2.2(14) . .
C31 C32 C33 C34 0.9(14) . .
C30 N4 C34 C33 0.7(13) . .
Pb1 N4 C34 C33 178.4(7) . .
C30 N4 C34 C35 -176.0(8) . .
Pb1 N4 C34 C35 1.7(10) . .
C32 C33 C34 N4 -2.4(14) . .
C32 C33 C34 C35 174.2(8) . .
C36 N5 C35 C34 -71.4(9) . .
C38 N5 C35 C34 167.0(7) . .
Pb1 N5 C35 C34 50.8(8) . .
N4 C34 C35 N5 -37.0(11) . .
C33 C34 C35 N5 146.2(8) . .
C35 N5 C36 C37 169.4(7) . .
C38 N5 C36 C37 -70.6(9) . .
Pb1 N5 C36 C37 48.9(8) . .
C40 O5 C37 O4 -5.0(12) . .
C40 O5 C37 C36 175.3(8) . .
N5 C36 C37 O4 -8.0(13) . .
N5 C36 C37 O5 171.8(7) . .
C35 N5 C38 C39 -84.2(9) . .
C36 N5 C38 C39 153.2(8) . .
Pb1 N5 C38 C39 32.0(9) . .
Pb1 O7 C39 O6 153.0(7) . .
Pb1 O7 C39 O6 21.0(11) 2_656 .
Pb1 O7 C39 C38 -25.5(11) . .
Pb1 O7 C39 C38 -157.5(7) 2_656 .
N5 C38 C39 O6 172.3(8) . .
N5 C38 C39 O7 -9.0(12) . .
C37 O5 C40 C41 179.8(4) . .
